data_1565664
loop_
_publ_author_name
'M\"unzfeld, Luca'
'Sun, Xiaofei'
'Schlittenhardt, S\"oren'
'Schoo, Christoph'
'Hauser, Adrian'
'Gillhuber, Sebastian'
'Weigend, Florian'
'Ruben, Mario'
'Roesky, Peter W.'

_publ_section_title
;
 Introduction of plumbole to f-element chemistry
;
_journal_issue 4
_journal_name_full 'Chemical Science'
_journal_page_first 945
_journal_page_last 954
_journal_paper_doi 10.1039/D1SC03805B
_journal_volume 13
_journal_year 2022
_chemical_formula_moiety 'C34 H68 B O2 Si2 Sm'
_chemical_formula_sum 'C34 H68 B O2 Si2 Sm'
_chemical_formula_weight 726.22
_space_group_crystal_system monoclinic
_space_group_IT_number 14
_space_group_name_Hall '-P 2ybc'
_space_group_name_H-M_alt 'P 1 21/c 1'
_atom_sites_solution_hydrogens mixed
_atom_sites_solution_primary dual
_audit_creation_date 2020-03-31
_audit_creation_method
;
Olex2 1.2
(compiled 2018.05.29 svn.r3508 for OlexSys, GUI svn.r5506)
;
_audit_update_record
;
2021-03-02 deposited with the CCDC.	2021-11-29 downloaded from the CCDC.
;
_cell_angle_alpha 90
_cell_angle_beta 98.004(3)
_cell_angle_gamma 90
_cell_formula_units_Z 4
_cell_length_a 7.5051(3)
_cell_length_b 26.3267(9)
_cell_length_c 19.4417(8)
_cell_measurement_reflns_used 22352
_cell_measurement_temperature 150
_cell_measurement_theta_max 27.14
_cell_measurement_theta_min 1.31
_cell_volume 3804.0(3)
_computing_molecular_graphics 'Olex2 (Dolomanov et al., 2009)'
_computing_publication_material 'Olex2 (Dolomanov et al., 2009)'
_computing_structure_refinement 'ShelXL (Sheldrick, 2015)'
_computing_structure_solution 'ShelXT (Sheldrick, 2015)'
_diffrn_ambient_temperature 150
_diffrn_detector 'image plate (34 cm diameter)'
_diffrn_detector_area_resol_mean 6.67
_diffrn_detector_type 'STOE Imaging Plate'
_diffrn_measured_fraction_theta_full 0.998
_diffrn_measured_fraction_theta_max 0.991
_diffrn_measurement_device '2-circle diffractometer'
_diffrn_measurement_device_type 'STOE IPDS II'
_diffrn_measurement_method 'rotation method, \w scans'
_diffrn_radiation_collimation '0.5 mm diameter, multiple pinhole'
_diffrn_radiation_monochromator 'plane graphite'
_diffrn_radiation_polarisn_norm 0
_diffrn_radiation_probe x-ray
_diffrn_radiation_type MoK\a
_diffrn_radiation_wavelength 0.71073
_diffrn_reflns_av_R_equivalents 0.0399
_diffrn_reflns_av_unetI/netI 0.0451
_diffrn_reflns_Laue_measured_fraction_full 0.998
_diffrn_reflns_Laue_measured_fraction_max 0.991
_diffrn_reflns_limit_h_max 9
_diffrn_reflns_limit_h_min -9
_diffrn_reflns_limit_k_max 29
_diffrn_reflns_limit_k_min -33
_diffrn_reflns_limit_l_max 24
_diffrn_reflns_limit_l_min -24
_diffrn_reflns_number 17774
_diffrn_reflns_point_group_measured_fraction_full 0.998
_diffrn_reflns_point_group_measured_fraction_max 0.991
_diffrn_reflns_theta_full 25.242
_diffrn_reflns_theta_max 26.701
_diffrn_reflns_theta_min 1.310
_diffrn_source 'sealed X-ray tube, 12 x 0.4 mm long-fine focus'
_diffrn_source_current 40
_diffrn_source_power 2.000
_diffrn_source_voltage 50
_exptl_absorpt_coefficient_mu 1.633
_exptl_absorpt_correction_T_max 0.4214
_exptl_absorpt_correction_T_min 0.1989
_exptl_absorpt_correction_type multi-scan
_exptl_absorpt_process_details
;
STOE X-Red32, absorption correction by Gaussian integration, analogous to
P. Coppens, "The Evaluation of Absorption and Extinction in Single-Crystal
Structure Analysis", published in: F. R. Ahmed (Editor), "Crystallographic
Computing", Munksgaard, Copenhagen (1970), 255 - 270.
Afterwards scaling of reflection intensities was performed within STOE LANA.
J. Koziskova, F. Hahn, J. Richter, J. Kozisek, "Comparison of different
absorption corrections on the model structure of tetrakis(\m~2~-acetato)-
diaqua-di-copper(II)", Acta Chimica Slovaca, vol. 9, no. 2, 2016, pp. 136 - 140.
;
_exptl_crystal_colour 'clear violet'
_exptl_crystal_colour_lustre clear
_exptl_crystal_colour_primary violet
_exptl_crystal_density_diffrn 1.268
_exptl_crystal_description block
_exptl_crystal_F_000 1532
_exptl_crystal_size_max 0.349
_exptl_crystal_size_mid 0.28
_exptl_crystal_size_min 0.172
_refine_diff_density_max 0.987
_refine_diff_density_min -3.387
_refine_diff_density_rms 0.142
_refine_ls_extinction_method none
_refine_ls_goodness_of_fit_ref 1.021
_refine_ls_hydrogen_treatment mixed
_refine_ls_matrix_type full
_refine_ls_number_parameters 389
_refine_ls_number_reflns 7993
_refine_ls_number_restraints 0
_refine_ls_restrained_S_all 1.021
_refine_ls_R_factor_all 0.0622
_refine_ls_R_factor_gt 0.0510
_refine_ls_shift/su_max 0.001
_refine_ls_shift/su_mean 0.000
_refine_ls_structure_factor_coef Fsqd
_refine_ls_weighting_details 'w=1/[\s^2^(Fo^2^)+(0.0969P)^2^] where P=(Fo^2^+2Fc^2^)/3'
_refine_ls_weighting_scheme calc
_refine_ls_wR_factor_gt 0.1335
_refine_ls_wR_factor_ref 0.1380
_reflns_Friedel_coverage 0.000
_reflns_number_gt 6251
_reflns_number_total 7993
_reflns_threshold_expression 'I > 2\s(I)'
_cod_data_source_file d1sc03805b2.cif
_cod_data_source_block smcottips_thf
_cod_depositor_comments 'Adding full bibliography for 1565662--1565670.cif.'
_cod_database_code 1565664
_shelx_shelxl_version_number 2016/6
_shelx_space_group_comment
;
The symmetry employed for this shelxl refinement is uniquely defined
by the following loop, which should always be used as a source of
symmetry information in preference to the above space-group names.
They are only intended as comments.
;
_shelx_estimated_absorpt_t_max 0.767
_shelx_estimated_absorpt_t_min 0.600
_olex2_refinement_description
;
1. Fixed Uiso
 At 1.2 times of:
  All C(H) groups, All C(H,H) groups
 At 1.5 times of:
  All C(H,H,H) groups
2.a Ternary CH refined with riding coordinates:
 C9(H9), C12(H12), C15(H15), C18(H18), C21(H21), C24(H24)
2.b Secondary CH2 refined with riding coordinates:
 C27(H27A,H27B), C28(H28A,H28B), C29(H29A,H29B), C30(H30A,H30B), C31(H31A,
 H31B), C32(H32A,H32B), C33(H33A,H33B), C34(H34A,H34B)
2.c Aromatic/amide H refined with riding coordinates:
 C2(H2), C3(H3), C4(H4), C5(H5), C7(H7), C8(H8)
2.d Idealised Me refined as rotating group:
 C10(H10A,H10B,H10C), C11(H11A,H11B,H11C), C13(H13A,H13B,H13C), C14(H14A,H14B,
 H14C), C16(H16A,H16B,H16C), C17(H17A,H17B,H17C), C19(H19A,H19B,H19C), C20(H20A,
 H20B,H20C), C22(H22A,H22B,H22C), C23(H23A,H23B,H23C), C25(H25A,H25B,H25C),
 C26(H26A,H26B,H26C)
;
_olex2_diffrn_ambient_temperature_device 'Oxford Cryosystems'
_olex2_submission_special_instructions 'No special instructions were received'

loop_
_space_group_symop_operation_xyz
'x, y, z'
'-x, y+1/2, -z+1/2'
'-x, -y, -z'
'x, -y-1/2, z-1/2'

loop_
_atom_site_label
_atom_site_type_symbol
_atom_site_fract_x
_atom_site_fract_y
_atom_site_fract_z
_atom_site_U_iso_or_equiv
_atom_site_adp_type
_atom_site_occupancy
_atom_site_site_symmetry_order
_atom_site_calc_flag
_atom_site_refinement_flags_posn
_atom_site_refinement_flags_adp
_atom_site_refinement_flags_occupancy
_atom_site_disorder_assembly
_atom_site_disorder_group
Sm1 Sm 0.28158(3) 0.69829(2) 0.53191(2) 0.02826(10) Uani 1 1 d . . . . .
H1A H 0.562(8) 0.666(3) 0.520(4) 0.08(2) Uiso 1 1 d . . . . .
H1B H 0.539(6) 0.719(2) 0.481(2) 0.039(13) Uiso 1 1 d . . . . .
H1C H 0.452(9) 0.652(3) 0.448(3) 0.08(2) Uiso 1 1 d . . . . .
Si1 Si 0.48791(15) 0.59965(5) 0.69510(6) 0.0287(2) Uani 1 1 d . . . . .
Si2 Si 0.40018(17) 0.85408(5) 0.60015(6) 0.0311(3) Uani 1 1 d . . . . .
O1 O 0.1096(4) 0.62508(12) 0.46912(15) 0.0363(7) Uani 1 1 d . . . . .
O2 O 0.1547(4) 0.73570(12) 0.41811(15) 0.0364(7) Uani 1 1 d . . . . .
C1 C 0.3622(6) 0.65855(17) 0.6582(2) 0.0296(9) Uani 1 1 d . . . . .
C2 C 0.1716(6) 0.65465(16) 0.6413(2) 0.0292(9) Uani 1 1 d . . . . .
H2 H 0.129263 0.621707 0.650649 0.035 Uiso 1 1 calc R . . . .
C3 C 0.0315(6) 0.68694(17) 0.6144(2) 0.0327(9) Uani 1 1 d . . . . .
H3 H -0.082237 0.670579 0.611021 0.039 Uiso 1 1 calc R . . . .
C4 C 0.0156(6) 0.73771(18) 0.5910(2) 0.0343(10) Uani 1 1 d . . . . .
H4 H -0.105081 0.747084 0.574666 0.041 Uiso 1 1 calc R . . . .
C5 C 0.1386(6) 0.77764(17) 0.5864(2) 0.0337(9) Uani 1 1 d . . . . .
H5 H 0.079482 0.807416 0.567347 0.040 Uiso 1 1 calc R . . . .
C6 C 0.3265(6) 0.78529(17) 0.6024(2) 0.0313(9) Uani 1 1 d . . . . .
C7 C 0.4662(6) 0.75158(16) 0.6310(2) 0.0297(9) Uani 1 1 d . . . . .
H7 H 0.580112 0.767957 0.637046 0.036 Uiso 1 1 calc R . . . .
C8 C 0.4808(6) 0.70037(16) 0.6529(2) 0.0338(10) Uani 1 1 d . . . . .
H8 H 0.602389 0.691290 0.668110 0.041 Uiso 1 1 calc R . . . .
C9 C 0.6223(6) 0.57462(17) 0.6268(2) 0.0350(10) Uani 1 1 d . . . . .
H9 H 0.674315 0.605374 0.606899 0.042 Uiso 1 1 calc R . . . .
C10 C 0.7846(7) 0.5403(2) 0.6520(3) 0.0465(12) Uani 1 1 d . . . . .
H10A H 0.868828 0.558625 0.686351 0.070 Uiso 1 1 calc GR . . . .
H10B H 0.845453 0.530813 0.612448 0.070 Uiso 1 1 calc GR . . . .
H10C H 0.742848 0.509544 0.673323 0.070 Uiso 1 1 calc GR . . . .
C11 C 0.5021(7) 0.5501(2) 0.5662(2) 0.0463(12) Uani 1 1 d . . . . .
H11A H 0.456027 0.517672 0.581244 0.069 Uiso 1 1 calc GR . . . .
H11B H 0.571972 0.544009 0.527984 0.069 Uiso 1 1 calc GR . . . .
H11C H 0.401055 0.572709 0.550364 0.069 Uiso 1 1 calc GR . . . .
C12 C 0.3218(6) 0.54961(17) 0.7174(2) 0.0338(10) Uani 1 1 d . . . . .
H12 H 0.227382 0.546750 0.675869 0.041 Uiso 1 1 calc R . . . .
C13 C 0.4027(7) 0.49663(19) 0.7299(3) 0.0460(12) Uani 1 1 d . . . . .
H13A H 0.455097 0.485729 0.688884 0.069 Uiso 1 1 calc GR . . . .
H13B H 0.308288 0.472713 0.738573 0.069 Uiso 1 1 calc GR . . . .
H13C H 0.496673 0.497458 0.770307 0.069 Uiso 1 1 calc GR . . . .
C14 C 0.2237(7) 0.5651(2) 0.7784(2) 0.0448(12) Uani 1 1 d . . . . .
H14A H 0.308720 0.564754 0.821520 0.067 Uiso 1 1 calc GR . . . .
H14B H 0.125895 0.541074 0.782315 0.067 Uiso 1 1 calc GR . . . .
H14C H 0.174009 0.599342 0.770346 0.067 Uiso 1 1 calc GR . . . .
C15 C 0.6504(6) 0.61974(18) 0.7742(2) 0.0348(10) Uani 1 1 d . . . . .
H15 H 0.755812 0.635486 0.756112 0.042 Uiso 1 1 calc R . . . .
C16 C 0.5727(7) 0.6609(2) 0.8174(2) 0.0444(12) Uani 1 1 d . . . . .
H16A H 0.535165 0.690125 0.787701 0.067 Uiso 1 1 calc GR . . . .
H16B H 0.664644 0.671520 0.855415 0.067 Uiso 1 1 calc GR . . . .
H16C H 0.468502 0.647202 0.836538 0.067 Uiso 1 1 calc GR . . . .
C17 C 0.7265(7) 0.5764(2) 0.8230(3) 0.0464(12) Uani 1 1 d . . . . .
H17A H 0.779545 0.550345 0.796088 0.070 Uiso 1 1 calc GR . . . .
H17B H 0.629300 0.561363 0.845060 0.070 Uiso 1 1 calc GR . . . .
H17C H 0.819130 0.589938 0.858815 0.070 Uiso 1 1 calc GR . . . .
C18 C 0.3922(7) 0.8803(2) 0.6906(2) 0.0430(11) Uani 1 1 d . . . . .
H18 H 0.427994 0.916817 0.689904 0.052 Uiso 1 1 calc R . . . .
C19 C 0.5266(8) 0.8539(2) 0.7466(3) 0.0562(15) Uani 1 1 d . . . . .
H19A H 0.487967 0.818779 0.752669 0.084 Uiso 1 1 calc GR . . . .
H19B H 0.530859 0.872185 0.790706 0.084 Uiso 1 1 calc GR . . . .
H19C H 0.646538 0.853842 0.732091 0.084 Uiso 1 1 calc GR . . . .
C20 C 0.2022(9) 0.8786(3) 0.7118(3) 0.0708(19) Uani 1 1 d . . . . .
H20A H 0.117558 0.895827 0.676527 0.106 Uiso 1 1 calc GR . . . .
H20B H 0.203082 0.895660 0.756668 0.106 Uiso 1 1 calc GR . . . .
H20C H 0.165079 0.843122 0.715852 0.106 Uiso 1 1 calc GR . . . .
C21 C 0.6402(6) 0.86090(18) 0.5810(2) 0.0365(10) Uani 1 1 d . . . . .
H21 H 0.715965 0.838767 0.615227 0.044 Uiso 1 1 calc R . . . .
C22 C 0.6694(7) 0.8425(2) 0.5096(3) 0.0481(12) Uani 1 1 d . . . . .
H22A H 0.638218 0.806433 0.504790 0.072 Uiso 1 1 calc GR . . . .
H22B H 0.795976 0.847197 0.503691 0.072 Uiso 1 1 calc GR . . . .
H22C H 0.593023 0.862065 0.474041 0.072 Uiso 1 1 calc GR . . . .
C23 C 0.7139(8) 0.9153(2) 0.5930(3) 0.0602(16) Uani 1 1 d . . . . .
H23A H 0.648436 0.938182 0.558623 0.090 Uiso 1 1 calc GR . . . .
H23B H 0.842130 0.915718 0.588216 0.090 Uiso 1 1 calc GR . . . .
H23C H 0.697924 0.926512 0.639821 0.090 Uiso 1 1 calc GR . . . .
C24 C 0.2326(7) 0.89288(18) 0.5389(2) 0.0370(10) Uani 1 1 d . . . . .
H24 H 0.113519 0.887084 0.555143 0.044 Uiso 1 1 calc R . . . .
C25 C 0.2085(7) 0.8745(3) 0.4631(2) 0.0595(17) Uani 1 1 d . . . . .
H25A H 0.317499 0.882063 0.442552 0.089 Uiso 1 1 calc GR . . . .
H25B H 0.105484 0.891856 0.436740 0.089 Uiso 1 1 calc GR . . . .
H25C H 0.187188 0.837727 0.461811 0.089 Uiso 1 1 calc GR . . . .
C26 C 0.2610(9) 0.9498(2) 0.5425(4) 0.073(2) Uani 1 1 d . . . . .
H26A H 0.288101 0.960330 0.591222 0.109 Uiso 1 1 calc GR . . . .
H26B H 0.151567 0.967007 0.520877 0.109 Uiso 1 1 calc GR . . . .
H26C H 0.361677 0.958946 0.517840 0.109 Uiso 1 1 calc GR . . . .
C27 C 0.1351(7) 0.6075(2) 0.4003(2) 0.0434(11) Uani 1 1 d . . . . .
H27A H 0.231987 0.581783 0.403193 0.052 Uiso 1 1 calc R . . . .
H27B H 0.166066 0.636159 0.371200 0.052 Uiso 1 1 calc R . . . .
C28 C -0.0434(7) 0.5847(2) 0.3712(3) 0.0486(12) Uani 1 1 d . . . . .
H28A H -0.028751 0.558766 0.335525 0.058 Uiso 1 1 calc R . . . .
H28B H -0.127949 0.611154 0.350358 0.058 Uiso 1 1 calc R . . . .
C29 C -0.1087(8) 0.5610(2) 0.4337(3) 0.0562(15) Uani 1 1 d . . . . .
H29A H -0.075211 0.524622 0.437499 0.067 Uiso 1 1 calc R . . . .
H29B H -0.241074 0.563922 0.430501 0.067 Uiso 1 1 calc R . . . .
C30 C -0.0163(7) 0.5905(2) 0.4958(3) 0.0435(11) Uani 1 1 d . . . . .
H30A H -0.105823 0.609844 0.518118 0.052 Uiso 1 1 calc R . . . .
H30B H 0.048523 0.567133 0.530457 0.052 Uiso 1 1 calc R . . . .
C31 C 0.2522(7) 0.7523(2) 0.3619(3) 0.0481(12) Uani 1 1 d . . . . .
H31A H 0.318610 0.723507 0.344726 0.058 Uiso 1 1 calc R . . . .
H31B H 0.338917 0.779477 0.378205 0.058 Uiso 1 1 calc R . . . .
C32 C 0.1094(9) 0.7719(3) 0.3052(3) 0.0627(16) Uani 1 1 d . . . . .
H32A H 0.090408 0.808837 0.310037 0.075 Uiso 1 1 calc R . . . .
H32B H 0.142261 0.764856 0.258544 0.075 Uiso 1 1 calc R . . . .
C33 C -0.0549(8) 0.7423(2) 0.3174(3) 0.0607(16) Uani 1 1 d . . . . .
H33A H -0.166660 0.759886 0.297255 0.073 Uiso 1 1 calc R . . . .
H33B H -0.053825 0.707690 0.297487 0.073 Uiso 1 1 calc R . . . .
C34 C -0.0372(7) 0.7406(2) 0.3954(3) 0.0486(13) Uani 1 1 d . . . . .
H34A H -0.084549 0.772179 0.413829 0.058 Uiso 1 1 calc R . . . .
H34B H -0.103419 0.711246 0.411050 0.058 Uiso 1 1 calc R . . . .
B1 B 0.5621(8) 0.6770(2) 0.4674(3) 0.0399(12) Uani 1 1 d . . . . .
H1D H 0.659(7) 0.661(2) 0.432(3) 0.059(16) Uiso 1 1 d . . . . .

loop_
_atom_site_aniso_label
_atom_site_aniso_U_11
_atom_site_aniso_U_22
_atom_site_aniso_U_33
_atom_site_aniso_U_23
_atom_site_aniso_U_13
_atom_site_aniso_U_12
Sm1 0.03358(14) 0.02254(15) 0.02921(14) 0.00025(8) 0.00628(9) -0.00184(8)
Si1 0.0338(6) 0.0216(6) 0.0309(6) -0.0001(5) 0.0057(4) -0.0005(5)
Si2 0.0402(6) 0.0218(6) 0.0321(6) -0.0002(5) 0.0077(5) -0.0002(5)
O1 0.0470(18) 0.0291(17) 0.0354(16) -0.0064(13) 0.0143(13) -0.0104(14)
O2 0.0448(17) 0.0318(18) 0.0329(16) 0.0093(13) 0.0067(13) 0.0026(14)
C1 0.038(2) 0.026(2) 0.0265(19) -0.0013(17) 0.0095(17) -0.0003(18)
C2 0.036(2) 0.024(2) 0.028(2) 0.0010(17) 0.0077(17) -0.0040(17)
C3 0.034(2) 0.028(2) 0.037(2) 0.0007(19) 0.0070(18) -0.0002(18)
C4 0.032(2) 0.033(3) 0.038(2) 0.001(2) 0.0045(18) 0.0012(19)
C5 0.038(2) 0.022(2) 0.041(2) 0.0009(18) 0.0058(19) 0.0047(18)
C6 0.039(2) 0.019(2) 0.037(2) 0.0005(18) 0.0092(19) -0.0028(18)
C7 0.036(2) 0.022(2) 0.031(2) -0.0007(17) 0.0030(17) -0.0035(18)
C8 0.033(2) 0.033(3) 0.034(2) 0.0005(18) 0.0038(18) 0.0015(18)
C9 0.040(2) 0.026(2) 0.040(2) -0.0029(19) 0.0093(19) -0.0025(19)
C10 0.049(3) 0.035(3) 0.058(3) 0.000(2) 0.018(2) 0.007(2)
C11 0.060(3) 0.037(3) 0.044(3) -0.011(2) 0.015(2) -0.005(2)
C12 0.037(2) 0.029(2) 0.035(2) 0.0038(19) 0.0059(18) -0.0035(19)
C13 0.047(3) 0.030(3) 0.060(3) 0.011(2) 0.002(2) -0.005(2)
C14 0.044(3) 0.047(3) 0.046(3) 0.011(2) 0.015(2) -0.003(2)
C15 0.038(2) 0.033(3) 0.034(2) -0.0002(19) 0.0041(18) 0.0001(19)
C16 0.060(3) 0.039(3) 0.034(2) -0.004(2) 0.006(2) -0.007(2)
C17 0.051(3) 0.046(3) 0.039(2) 0.008(2) -0.006(2) 0.001(2)
C18 0.061(3) 0.033(3) 0.036(2) -0.003(2) 0.010(2) -0.005(2)
C19 0.078(4) 0.056(4) 0.033(3) -0.003(2) 0.003(2) -0.007(3)
C20 0.078(4) 0.087(5) 0.054(3) -0.016(3) 0.032(3) 0.002(4)
C21 0.041(2) 0.030(2) 0.038(2) 0.0013(19) 0.0049(19) 0.000(2)
C22 0.044(3) 0.058(4) 0.044(3) -0.004(3) 0.009(2) 0.003(2)
C23 0.054(3) 0.042(3) 0.089(4) -0.012(3) 0.025(3) -0.010(3)
C24 0.041(2) 0.030(3) 0.039(2) 0.0044(19) 0.0031(19) -0.001(2)
C25 0.057(3) 0.081(5) 0.037(3) 0.013(3) -0.003(2) 0.009(3)
C26 0.077(4) 0.029(3) 0.104(5) 0.021(3) -0.020(4) -0.004(3)
C27 0.052(3) 0.041(3) 0.039(2) -0.006(2) 0.012(2) -0.010(2)
C28 0.052(3) 0.046(3) 0.045(3) -0.008(2) 0.001(2) -0.004(2)
C29 0.061(3) 0.051(4) 0.060(3) -0.022(3) 0.022(3) -0.023(3)
C30 0.047(3) 0.035(3) 0.051(3) 0.001(2) 0.014(2) -0.013(2)
C31 0.061(3) 0.044(3) 0.042(3) 0.006(2) 0.016(2) -0.007(3)
C32 0.079(4) 0.065(4) 0.043(3) 0.017(3) 0.002(3) 0.003(3)
C33 0.067(4) 0.061(4) 0.050(3) -0.003(3) -0.007(3) 0.012(3)
C34 0.044(3) 0.052(3) 0.047(3) 0.006(2) -0.004(2) 0.011(2)
B1 0.042(3) 0.039(3) 0.040(3) 0.005(3) 0.009(2) 0.001(3)

loop_
_atom_type_symbol
_atom_type_description
_atom_type_scat_dispersion_real
_atom_type_scat_dispersion_imag
_atom_type_scat_source
C C 0.0033 0.0016 'International Tables Vol C Tables 4.2.6.8 and 6.1.1.4'
H H 0.0000 0.0000 'International Tables Vol C Tables 4.2.6.8 and 6.1.1.4'
B B 0.0013 0.0007 'International Tables Vol C Tables 4.2.6.8 and 6.1.1.4'
O O 0.0106 0.0060 'International Tables Vol C Tables 4.2.6.8 and 6.1.1.4'
Si Si 0.0817 0.0704 'International Tables Vol C Tables 4.2.6.8 and 6.1.1.4'
Sm Sm -0.1638 3.4418 'International Tables Vol C Tables 4.2.6.8 and 6.1.1.4'

loop_
_geom_angle_atom_site_label_1
_geom_angle_atom_site_label_2
_geom_angle_atom_site_label_3
_geom_angle
_geom_angle_site_symmetry_1
_geom_angle_site_symmetry_3
_geom_angle_publ_flag
H1A Sm1 H1B 40(2) . . ?
H1A Sm1 H1C 38(2) . . ?
H1B Sm1 H1C 47(2) . . ?
O1 Sm1 H1A 94.6(17) . . ?
O1 Sm1 H1B 111.6(13) . . ?
O1 Sm1 H1C 65.8(16) . . ?
O1 Sm1 C1 100.40(12) . . ?
O1 Sm1 C2 82.08(11) . . ?
O1 Sm1 C3 81.36(12) . . ?
O1 Sm1 C4 98.21(12) . . ?
O1 Sm1 C5 125.96(12) . . ?
O1 Sm1 C6 156.88(12) . . ?
O1 Sm1 C7 160.55(12) . . ?
O1 Sm1 C8 129.79(12) . . ?
O1 Sm1 B1 89.75(15) . . ?
O2 Sm1 H1A 107.5(17) . . ?
O2 Sm1 H1B 76.6(12) . . ?
O2 Sm1 H1C 77.5(15) . . ?
O2 Sm1 O1 76.50(11) . . ?
O2 Sm1 C1 170.62(12) . . ?
O2 Sm1 C2 139.70(12) . . ?
O2 Sm1 C3 111.55(12) . . ?
O2 Sm1 C4 90.71(12) . . ?
O2 Sm1 C5 85.22(12) . . ?
O2 Sm1 C6 97.04(12) . . ?
O2 Sm1 C7 122.71(12) . . ?
O2 Sm1 C8 153.52(12) . . ?
O2 Sm1 B1 83.92(14) . . ?
C1 Sm1 H1A 81.4(17) . . ?
C1 Sm1 H1B 112.7(12) . . ?
C1 Sm1 H1C 109.5(15) . . ?
C1 Sm1 C6 82.36(13) . . ?
C2 Sm1 H1A 107.9(17) . . ?
C2 Sm1 H1B 143.6(12) . . ?
C2 Sm1 H1C 123.4(15) . . ?
C2 Sm1 C1 31.17(12) . . ?
C2 Sm1 C3 30.56(13) . . ?
C2 Sm1 C4 58.93(13) . . ?
C2 Sm1 C6 89.49(13) . . ?
C2 Sm1 B1 130.06(16) . . ?
C3 Sm1 H1A 138.4(17) . . ?
C3 Sm1 H1B 166.5(12) . . ?
C3 Sm1 H1C 143.2(16) . . ?
C3 Sm1 C1 59.09(13) . . ?
C3 Sm1 C6 80.51(13) . . ?
C3 Sm1 B1 159.50(17) . . ?
C4 Sm1 H1A 159.8(17) . . ?
C4 Sm1 H1B 143.3(13) . . ?
C4 Sm1 H1C 161.8(16) . . ?
C4 Sm1 C1 80.91(13) . . ?
C4 Sm1 C3 30.90(13) . . ?
C4 Sm1 C6 59.30(14) . . ?
C4 Sm1 B1 169.12(17) . . ?
C5 Sm1 H1A 139.5(17) . . ?
C5 Sm1 H1B 112.7(13) . . ?
C5 Sm1 H1C 156.2(15) . . ?
C5 Sm1 C1 89.65(13) . . ?
C5 Sm1 C2 80.31(13) . . ?
C5 Sm1 C3 58.95(14) . . ?
C5 Sm1 C4 30.94(14) . . ?
C5 Sm1 C6 30.95(13) . . ?
C5 Sm1 B1 138.64(17) . . ?
C6 Sm1 H1A 108.5(17) . . ?
C6 Sm1 H1B 87.8(13) . . ?
C6 Sm1 H1C 135.2(16) . . ?
C7 Sm1 H1A 82.9(17) . . ?
C7 Sm1 H1B 78.7(12) . . ?
C7 Sm1 H1C 118.1(16) . . ?
C7 Sm1 C1 60.15(13) . . ?
C7 Sm1 C2 80.42(13) . . ?
C7 Sm1 C3 87.81(14) . . ?
C7 Sm1 C4 79.89(14) . . ?
C7 Sm1 C5 58.89(14) . . ?
C7 Sm1 C6 31.30(13) . . ?
C7 Sm1 B1 95.04(17) . . ?
C8 Sm1 H1A 71.4(17) . . ?
C8 Sm1 H1B 88.5(12) . . ?
C8 Sm1 H1C 108.3(15) . . ?
C8 Sm1 C1 31.46(13) . . ?
C8 Sm1 C2 59.22(14) . . ?
C8 Sm1 C3 79.74(14) . . ?
C8 Sm1 C4 88.44(14) . . ?
C8 Sm1 C5 80.53(14) . . ?
C8 Sm1 C6 60.16(14) . . ?
C8 Sm1 C7 31.38(13) . . ?
C8 Sm1 B1 92.17(17) . . ?
B1 Sm1 H1A 23.6(17) . . ?
B1 Sm1 H1B 26.0(13) . . ?
B1 Sm1 H1C 24.0(16) . . ?
B1 Sm1 C1 105.04(16) . . ?
B1 Sm1 C6 111.88(17) . . ?
C1 Si1 C12 110.1(2) . . ?
C9 Si1 C1 107.69(19) . . ?
C9 Si1 C12 110.4(2) . . ?
C9 Si1 C15 108.7(2) . . ?
C15 Si1 C1 107.9(2) . . ?
C15 Si1 C12 112.0(2) . . ?
C6 Si2 C18 106.1(2) . . ?
C6 Si2 C21 112.5(2) . . ?
C6 Si2 C24 111.0(2) . . ?
C18 Si2 C24 106.3(2) . . ?
C21 Si2 C18 107.5(2) . . ?
C21 Si2 C24 112.9(2) . . ?
C27 O1 Sm1 124.2(2) . . ?
C27 O1 C30 107.7(3) . . ?
C30 O1 Sm1 127.9(3) . . ?
C31 O2 Sm1 127.8(3) . . ?
C34 O2 Sm1 123.1(3) . . ?
C34 O2 C31 108.9(4) . . ?
Si1 C1 Sm1 134.87(19) . . ?
C2 C1 Sm1 73.9(2) . . ?
C2 C1 Si1 117.2(3) . . ?
C2 C1 C8 130.8(4) . . ?
C8 C1 Sm1 72.2(2) . . ?
C8 C1 Si1 112.0(3) . . ?
Sm1 C2 H2 134.4 . . ?
C1 C2 Sm1 74.9(2) . . ?
C1 C2 H2 111.9 . . ?
C3 C2 Sm1 74.8(2) . . ?
C3 C2 C1 136.2(4) . . ?
C3 C2 H2 111.9 . . ?
Sm1 C3 H3 135.6 . . ?
C2 C3 Sm1 74.6(2) . . ?
C2 C3 H3 111.9 . . ?
C2 C3 C4 136.3(4) . . ?
C4 C3 Sm1 74.5(3) . . ?
C4 C3 H3 111.9 . . ?
Sm1 C4 H4 134.3 . . ?
C3 C4 Sm1 74.6(3) . . ?
C3 C4 H4 112.8 . . ?
C5 C4 Sm1 74.0(3) . . ?
C5 C4 C3 134.4(4) . . ?
C5 C4 H4 112.8 . . ?
Sm1 C5 H5 133.8 . . ?
C4 C5 Sm1 75.0(3) . . ?
C4 C5 H5 111.4 . . ?
C4 C5 C6 137.1(4) . . ?
C6 C5 Sm1 75.7(3) . . ?
C6 C5 H5 111.4 . . ?
Si2 C6 Sm1 145.6(2) . . ?
C5 C6 Sm1 73.4(3) . . ?
C5 C6 Si2 114.6(3) . . ?
C5 C6 C7 130.8(4) . . ?
C7 C6 Sm1 72.5(2) . . ?
C7 C6 Si2 113.7(3) . . ?
Sm1 C7 H7 135.1 . . ?
C6 C7 Sm1 76.2(3) . . ?
C6 C7 H7 111.4 . . ?
C8 C7 Sm1 73.8(3) . . ?
C8 C7 C6 137.1(4) . . ?
C8 C7 H7 111.4 . . ?
Sm1 C8 H8 133.0 . . ?
C1 C8 Sm1 76.4(2) . . ?
C1 C8 H8 111.4 . . ?
C7 C8 Sm1 74.8(2) . . ?
C7 C8 C1 137.2(4) . . ?
C7 C8 H8 111.4 . . ?
Si1 C9 H9 105.3 . . ?
C10 C9 Si1 117.1(3) . . ?
C10 C9 H9 105.3 . . ?
C11 C9 Si1 111.9(3) . . ?
C11 C9 H9 105.3 . . ?
C11 C9 C10 110.7(4) . . ?
C9 C10 H10A 109.5 . . ?
C9 C10 H10B 109.5 . . ?
C9 C10 H10C 109.5 . . ?
H10A C10 H10B 109.5 . . ?
H10A C10 H10C 109.5 . . ?
H10B C10 H10C 109.5 . . ?
C9 C11 H11A 109.5 . . ?
C9 C11 H11B 109.5 . . ?
C9 C11 H11C 109.5 . . ?
H11A C11 H11B 109.5 . . ?
H11A C11 H11C 109.5 . . ?
H11B C11 H11C 109.5 . . ?
Si1 C12 H12 106.3 . . ?
C13 C12 Si1 114.2(3) . . ?
C13 C12 H12 106.3 . . ?
C13 C12 C14 110.0(4) . . ?
C14 C12 Si1 113.0(3) . . ?
C14 C12 H12 106.3 . . ?
C12 C13 H13A 109.5 . . ?
C12 C13 H13B 109.5 . . ?
C12 C13 H13C 109.5 . . ?
H13A C13 H13B 109.5 . . ?
H13A C13 H13C 109.5 . . ?
H13B C13 H13C 109.5 . . ?
C12 C14 H14A 109.5 . . ?
C12 C14 H14B 109.5 . . ?
C12 C14 H14C 109.5 . . ?
H14A C14 H14B 109.5 . . ?
H14A C14 H14C 109.5 . . ?
H14B C14 H14C 109.5 . . ?
Si1 C15 H15 106.3 . . ?
C16 C15 Si1 112.9(3) . . ?
C16 C15 H15 106.3 . . ?
C16 C15 C17 108.9(4) . . ?
C17 C15 Si1 115.7(3) . . ?
C17 C15 H15 106.3 . . ?
C15 C16 H16A 109.5 . . ?
C15 C16 H16B 109.5 . . ?
C15 C16 H16C 109.5 . . ?
H16A C16 H16B 109.5 . . ?
H16A C16 H16C 109.5 . . ?
H16B C16 H16C 109.5 . . ?
C15 C17 H17A 109.5 . . ?
C15 C17 H17B 109.5 . . ?
C15 C17 H17C 109.5 . . ?
H17A C17 H17B 109.5 . . ?
H17A C17 H17C 109.5 . . ?
H17B C17 H17C 109.5 . . ?
Si2 C18 H18 107.0 . . ?
C19 C18 Si2 112.8(4) . . ?
C19 C18 H18 107.0 . . ?
C20 C18 Si2 112.8(4) . . ?
C20 C18 H18 107.0 . . ?
C20 C18 C19 109.7(5) . . ?
C18 C19 H19A 109.5 . . ?
C18 C19 H19B 109.5 . . ?
C18 C19 H19C 109.5 . . ?
H19A C19 H19B 109.5 . . ?
H19A C19 H19C 109.5 . . ?
H19B C19 H19C 109.5 . . ?
C18 C20 H20A 109.5 . . ?
C18 C20 H20B 109.5 . . ?
C18 C20 H20C 109.5 . . ?
H20A C20 H20B 109.5 . . ?
H20A C20 H20C 109.5 . . ?
H20B C20 H20C 109.5 . . ?
Si2 C21 H21 106.4 . . ?
C22 C21 Si2 114.3(3) . . ?
C22 C21 H21 106.4 . . ?
C22 C21 C23 109.9(4) . . ?
C23 C21 Si2 112.9(3) . . ?
C23 C21 H21 106.4 . . ?
C21 C22 H22A 109.5 . . ?
C21 C22 H22B 109.5 . . ?
C21 C22 H22C 109.5 . . ?
H22A C22 H22B 109.5 . . ?
H22A C22 H22C 109.5 . . ?
H22B C22 H22C 109.5 . . ?
C21 C23 H23A 109.5 . . ?
C21 C23 H23B 109.5 . . ?
C21 C23 H23C 109.5 . . ?
H23A C23 H23B 109.5 . . ?
H23A C23 H23C 109.5 . . ?
H23B C23 H23C 109.5 . . ?
Si2 C24 H24 105.2 . . ?
C25 C24 Si2 114.1(4) . . ?
C25 C24 H24 105.2 . . ?
C26 C24 Si2 115.2(4) . . ?
C26 C24 H24 105.2 . . ?
C26 C24 C25 110.7(5) . . ?
C24 C25 H25A 109.5 . . ?
C24 C25 H25B 109.5 . . ?
C24 C25 H25C 109.5 . . ?
H25A C25 H25B 109.5 . . ?
H25A C25 H25C 109.5 . . ?
H25B C25 H25C 109.5 . . ?
C24 C26 H26A 109.5 . . ?
C24 C26 H26B 109.5 . . ?
C24 C26 H26C 109.5 . . ?
H26A C26 H26B 109.5 . . ?
H26A C26 H26C 109.5 . . ?
H26B C26 H26C 109.5 . . ?
O1 C27 H27A 110.9 . . ?
O1 C27 H27B 110.9 . . ?
O1 C27 C28 104.5(4) . . ?
H27A C27 H27B 108.9 . . ?
C28 C27 H27A 110.9 . . ?
C28 C27 H27B 110.9 . . ?
C27 C28 H28A 111.1 . . ?
C27 C28 H28B 111.1 . . ?
C27 C28 C29 103.5(4) . . ?
H28A C28 H28B 109.0 . . ?
C29 C28 H28A 111.1 . . ?
C29 C28 H28B 111.1 . . ?
C28 C29 H29A 110.7 . . ?
C28 C29 H29B 110.7 . . ?
C28 C29 C30 105.3(4) . . ?
H29A C29 H29B 108.8 . . ?
C30 C29 H29A 110.7 . . ?
C30 C29 H29B 110.7 . . ?
O1 C30 C29 106.5(4) . . ?
O1 C30 H30A 110.4 . . ?
O1 C30 H30B 110.4 . . ?
C29 C30 H30A 110.4 . . ?
C29 C30 H30B 110.4 . . ?
H30A C30 H30B 108.6 . . ?
O2 C31 H31A 110.6 . . ?
O2 C31 H31B 110.6 . . ?
O2 C31 C32 105.6(4) . . ?
H31A C31 H31B 108.8 . . ?
C32 C31 H31A 110.6 . . ?
C32 C31 H31B 110.6 . . ?
C31 C32 H32A 111.2 . . ?
C31 C32 H32B 111.2 . . ?
H32A C32 H32B 109.1 . . ?
C33 C32 C31 102.7(4) . . ?
C33 C32 H32A 111.2 . . ?
C33 C32 H32B 111.2 . . ?
C32 C33 H33A 111.3 . . ?
C32 C33 H33B 111.3 . . ?
H33A C33 H33B 109.2 . . ?
C34 C33 C32 102.4(5) . . ?
C34 C33 H33A 111.3 . . ?
C34 C33 H33B 111.3 . . ?
O2 C34 C33 104.7(4) . . ?
O2 C34 H34A 110.8 . . ?
O2 C34 H34B 110.8 . . ?
C33 C34 H34A 110.8 . . ?
C33 C34 H34B 110.8 . . ?
H34A C34 H34B 108.9 . . ?
Sm1 B1 H1A 60(3) . . ?
Sm1 B1 H1B 62(2) . . ?
Sm1 B1 H1C 71(3) . . ?
Sm1 B1 H1D 166(3) . . ?
H1A B1 H1B 92(4) . . ?
H1A B1 H1C 93(5) . . ?
H1A B1 H1D 123(4) . . ?
H1B B1 H1C 122(4) . . ?
H1B B1 H1D 128(4) . . ?
H1C B1 H1D 95(4) . . ?

loop_
_geom_bond_atom_site_label_1
_geom_bond_atom_site_label_2
_geom_bond_distance
_geom_bond_site_symmetry_2
_geom_bond_publ_flag
Sm1 H1A 2.32(6) . ?
Sm1 H1B 2.35(5) . ?
Sm1 H1C 2.52(6) . ?
Sm1 O1 2.536(3) . ?
Sm1 O2 2.487(3) . ?
Sm1 C1 2.660(4) . ?
Sm1 C2 2.648(4) . ?
Sm1 C3 2.650(5) . ?
Sm1 C4 2.649(4) . ?
Sm1 C5 2.637(4) . ?
Sm1 C6 2.667(4) . ?
Sm1 C7 2.619(4) . ?
Sm1 C8 2.606(5) . ?
Sm1 B1 2.656(6) . ?
Si1 C1 1.903(5) . ?
Si1 C9 1.894(4) . ?
Si1 C12 1.904(4) . ?
Si1 C15 1.900(4) . ?
Si2 C6 1.896(5) . ?
Si2 C18 1.898(5) . ?
Si2 C21 1.898(5) . ?
Si2 C24 1.904(5) . ?
O1 C27 1.452(5) . ?
O1 C30 1.458(5) . ?
O2 C31 1.463(5) . ?
O2 C34 1.453(6) . ?
C1 C2 1.426(6) . ?
C1 C8 1.429(6) . ?
C2 H2 0.9500 . ?
C2 C3 1.396(6) . ?
C3 H3 0.9500 . ?
C3 C4 1.412(6) . ?
C4 H4 0.9500 . ?
C4 C5 1.410(6) . ?
C5 H5 0.9500 . ?
C5 C6 1.415(6) . ?
C6 C7 1.426(6) . ?
C7 H7 0.9500 . ?
C7 C8 1.413(6) . ?
C8 H8 0.9500 . ?
C9 H9 1.0000 . ?
C9 C10 1.541(7) . ?
C9 C11 1.525(7) . ?
C10 H10A 0.9800 . ?
C10 H10B 0.9800 . ?
C10 H10C 0.9800 . ?
C11 H11A 0.9800 . ?
C11 H11B 0.9800 . ?
C11 H11C 0.9800 . ?
C12 H12 1.0000 . ?
C12 C13 1.527(6) . ?
C12 C14 1.536(6) . ?
C13 H13A 0.9800 . ?
C13 H13B 0.9800 . ?
C13 H13C 0.9800 . ?
C14 H14A 0.9800 . ?
C14 H14B 0.9800 . ?
C14 H14C 0.9800 . ?
C15 H15 1.0000 . ?
C15 C16 1.533(6) . ?
C15 C17 1.541(7) . ?
C16 H16A 0.9800 . ?
C16 H16B 0.9800 . ?
C16 H16C 0.9800 . ?
C17 H17A 0.9800 . ?
C17 H17B 0.9800 . ?
C17 H17C 0.9800 . ?
C18 H18 1.0000 . ?
C18 C19 1.543(7) . ?
C18 C20 1.539(7) . ?
C19 H19A 0.9800 . ?
C19 H19B 0.9800 . ?
C19 H19C 0.9800 . ?
C20 H20A 0.9800 . ?
C20 H20B 0.9800 . ?
C20 H20C 0.9800 . ?
C21 H21 1.0000 . ?
C21 C22 1.515(6) . ?
C21 C23 1.541(7) . ?
C22 H22A 0.9800 . ?
C22 H22B 0.9800 . ?
C22 H22C 0.9800 . ?
C23 H23A 0.9800 . ?
C23 H23B 0.9800 . ?
C23 H23C 0.9800 . ?
C24 H24 1.0000 . ?
C24 C25 1.538(7) . ?
C24 C26 1.514(7) . ?
C25 H25A 0.9800 . ?
C25 H25B 0.9800 . ?
C25 H25C 0.9800 . ?
C26 H26A 0.9800 . ?
C26 H26B 0.9800 . ?
C26 H26C 0.9800 . ?
C27 H27A 0.9900 . ?
C27 H27B 0.9900 . ?
C27 C28 1.505(7) . ?
C28 H28A 0.9900 . ?
C28 H28B 0.9900 . ?
C28 C29 1.508(7) . ?
C29 H29A 0.9900 . ?
C29 H29B 0.9900 . ?
C29 C30 1.519(7) . ?
C30 H30A 0.9900 . ?
C30 H30B 0.9900 . ?
C31 H31A 0.9900 . ?
C31 H31B 0.9900 . ?
C31 C32 1.517(8) . ?
C32 H32A 0.9900 . ?
C32 H32B 0.9900 . ?
C32 C33 1.505(9) . ?
C33 H33A 0.9900 . ?
C33 H33B 0.9900 . ?
C33 C34 1.504(7) . ?
C34 H34A 0.9900 . ?
C34 H34B 0.9900 . ?
B1 H1A 1.07(7) . ?
B1 H1B 1.16(5) . ?
B1 H1C 1.08(7) . ?
B1 H1D 1.15(6) . ?
